data_2204085
loop_
_publ_author_name
'Marco A. Brito-Arias'
'Efr\'en V. Garc\'ia-B\'aez'
'Gustavo Valencia del Toro'
'Herbert H\"opfl'

_publ_section_title
;
 (<i>E</i>)-3-Nitrobenzaldehyde <i>O</i>-acetyloxime
;
_journal_issue 8
_journal_name_full 'Acta Crystallographica Section E'
_journal_page_first o1451
_journal_page_last o1452
_journal_paper_doi 10.1107/S1600536804018410
_journal_volume 60
_journal_year 2004
_chemical_formula_iupac 'C9 H8 N2 O4'
_chemical_formula_moiety 'C9 H8 N2 O4'
_chemical_formula_sum 'C9 H8 N2 O4'
_chemical_formula_weight 208.17
_chemical_name_systematic
;
(E)-3-Nitrobenzaldehyde O-acetyloxime
;
_space_group_IT_number 14
_symmetry_cell_setting monoclinic
_symmetry_space_group_name_Hall '-P 2ybc'
_symmetry_space_group_name_H-M 'P 1 21/c 1'
_atom_sites_solution_hydrogens geom
_atom_sites_solution_primary direct
_atom_sites_solution_secondary difmap
_audit_creation_method SHELXL-97
_cell_angle_alpha 90.00
_cell_angle_beta 92.769(2)
_cell_angle_gamma 90.00
_cell_formula_units_Z 4
_cell_length_a 8.3129(11)
_cell_length_b 11.2119(15)
_cell_length_c 10.2947(14)
_cell_measurement_reflns_used 600
_cell_measurement_temperature 293(2)
_cell_measurement_theta_max 25.00
_cell_measurement_theta_min 20.0
_cell_volume 958.4(2)
_computing_cell_refinement 'SAINT (Bruker, 2000)'
_computing_data_collection 'SMART (Bruker, 2000)'
_computing_data_reduction SAINT
_computing_molecular_graphics 'SHELXTL (Bruker, 2000)'
_computing_publication_material 'SHELXL97 and WinGX2003 (Farrugia, 1999)'
_computing_structure_refinement 'SHELXL97 (Sheldrick, 1997)'
_computing_structure_solution 'SHELXS (Sheldrick, 1997)'
_diffrn_ambient_temperature 293(2)
_diffrn_measured_fraction_theta_full 1.000
_diffrn_measured_fraction_theta_max 1.000
_diffrn_measurement_device 'Bruker SMART area-detector'
_diffrn_measurement_method '\f and \w'
_diffrn_radiation_monochromator graphite
_diffrn_radiation_type MoK\a
_diffrn_radiation_wavelength 0.71073
_diffrn_reflns_av_R_equivalents 0.0371
_diffrn_reflns_av_sigmaI/netI 0.0262
_diffrn_reflns_limit_h_max 9
_diffrn_reflns_limit_h_min -9
_diffrn_reflns_limit_k_max 13
_diffrn_reflns_limit_k_min -13
_diffrn_reflns_limit_l_max 12
_diffrn_reflns_limit_l_min -12
_diffrn_reflns_number 9042
_diffrn_reflns_theta_full 25.00
_diffrn_reflns_theta_max 25.00
_diffrn_reflns_theta_min 2.45
_diffrn_standards_decay_% 0
_diffrn_standards_number 0
_exptl_absorpt_coefficient_mu 0.116
_exptl_absorpt_correction_type none
_exptl_crystal_colour colorless
_exptl_crystal_density_diffrn 1.443
_exptl_crystal_density_method 'not measured'
_exptl_crystal_description rectangular
_exptl_crystal_F_000 432
_exptl_crystal_size_max 0.42
_exptl_crystal_size_mid 0.40
_exptl_crystal_size_min 0.36
_refine_diff_density_max 0.255
_refine_diff_density_min -0.227
_refine_ls_extinction_method none
_refine_ls_goodness_of_fit_ref 1.124
_refine_ls_hydrogen_treatment constr
_refine_ls_matrix_type full
_refine_ls_number_parameters 136
_refine_ls_number_reflns 1688
_refine_ls_number_restraints 0
_refine_ls_restrained_S_all 1.124
_refine_ls_R_factor_all 0.0742
_refine_ls_R_factor_gt 0.0612
_refine_ls_shift/su_max 0.000
_refine_ls_shift/su_mean 0.000
_refine_ls_structure_factor_coef Fsqd
_refine_ls_weighting_details 'calc w = 1/[\s^2^(Fo^2^)+(0.0771P)^2^+0.3126P] where P = (Fo^2^+2Fc^2^)/3'
_refine_ls_weighting_scheme calc
_refine_ls_wR_factor_gt 0.1498
_refine_ls_wR_factor_ref 0.1576
_reflns_number_gt 1386
_reflns_number_total 1688
_reflns_threshold_expression I>2\s(I)
_cod_data_source_file su6124.cif
_cod_data_source_block I
_cod_depositor_comments
;
The following automatic conversions were performed:
'_symmetry_cell_setting' value 'Monoclinic' changed to 'monoclinic'
according to '/home/saulius/struct/CIF-dictionaries/cif_core.dic'
dictionary named 'cif_core.dic' version 2.4.1 from 2010-06-29.

Automatic conversion script
Id: cif_fix_enum 1527 2010-12-29 10:47:43Z saulius 

The following automatic conversions were performed:

'_symmetry_cell_setting' value 'Monoclinic' changed to 'monoclinic'
according to /home/saulius/struct/CIF-dictionaries/cif_core.dic
dictionary named 'cif_core.dic' version 2.4.1 from 2010-06-29.

Automatic conversion script
Id: cif_fix_values 1715 2011-07-08 13:25:40Z adriana 
;
_cod_original_sg_symbol_H-M 'P 21/c'
_cod_database_code 2204085
_cod_database_fobs_code 2204085

loop_
_symmetry_equiv_pos_as_xyz
x,y,z
-x,1/2+y,1/2-z
-x,-y,-z
x,1/2-y,1/2+z

loop_
_atom_site_aniso_label
_atom_site_aniso_U_11
_atom_site_aniso_U_22
_atom_site_aniso_U_33
_atom_site_aniso_U_12
_atom_site_aniso_U_13
_atom_site_aniso_U_23
O9 0.0588(11) 0.0421(9) 0.0518(10) 0.0054(8) 0.0246(8) 0.0024(8)
O10 0.0931(16) 0.0434(11) 0.0770(14) 0.0102(10) 0.0379(12) -0.0025(10)
O12 0.127(2) 0.0840(16) 0.0696(14) 0.0052(14) 0.0603(14) -0.0026(12)
O13 0.0803(14) 0.0528(12) 0.0722(13) 0.0025(10) 0.0222(11) -0.0139(10)
N8 0.0544(13) 0.0441(12) 0.0512(12) 0.0029(10) 0.0181(10) 0.0030(10)
N12 0.0558(14) 0.0575(14) 0.0487(13) 0.0052(11) 0.0123(11) -0.0044(11)
C1 0.0394(13) 0.0433(13) 0.0412(13) 0.0025(10) 0.0033(10) 0.0002(11)
C2 0.0503(14) 0.0404(13) 0.0503(15) 0.0025(11) 0.0072(12) -0.0026(11)
C3 0.0593(16) 0.0401(13) 0.0587(16) -0.0056(12) 0.0090(13) 0.0061(12)
C4 0.0523(15) 0.0522(15) 0.0457(14) -0.0031(12) 0.0115(12) 0.0062(12)
C5 0.0430(13) 0.0473(14) 0.0370(12) 0.0022(11) 0.0050(10) -0.0019(11)
C6 0.0447(13) 0.0377(12) 0.0413(13) -0.0002(10) 0.0063(10) 0.0008(10)
C7 0.0504(14) 0.0404(13) 0.0454(13) 0.0030(11) 0.0080(11) 0.0010(11)
C10 0.0500(14) 0.0420(14) 0.0513(15) 0.0015(11) 0.0094(11) -0.0076(12)
C11 0.0660(18) 0.0620(18) 0.0597(17) 0.0007(14) 0.0232(14) -0.0005(14)

loop_
_atom_site_label
_atom_site_fract_x
_atom_site_fract_y
_atom_site_fract_z
_atom_site_U_iso_or_equiv
_atom_site_thermal_displace_type
_atom_site_occupancy
_atom_site_type_symbol
O9 -0.0503(2) 0.11306(14) 0.33827(16) 0.0502(6) Uani 1.000 O
O10 -0.1473(3) 0.29506(17) 0.3809(2) 0.0701(8) Uani 1.000 O
O12 0.4967(3) 0.0201(2) -0.2923(2) 0.0917(10) Uani 1.000 O
O13 0.3906(3) -0.11684(18) -0.1806(2) 0.0678(8) Uani 1.000 O
N8 0.0347(3) 0.16903(18) 0.2374(2) 0.0494(7) Uani 1.000 N
N12 0.4197(3) -0.0126(2) -0.2018(2) 0.0537(8) Uani 1.000 N
C1 0.2036(3) 0.1273(2) 0.0663(2) 0.0413(8) Uani 1.000 C
C2 0.2467(3) 0.2471(2) 0.0493(2) 0.0468(8) Uani 1.000 C
C3 0.3453(3) 0.2790(2) -0.0478(3) 0.0525(9) Uani 1.000 C
C4 0.4042(3) 0.1950(2) -0.1303(2) 0.0498(8) Uani 1.000 C
C5 0.3598(3) 0.0785(2) -0.1133(2) 0.0423(8) Uani 1.000 C
C6 0.2614(3) 0.0422(2) -0.0165(2) 0.0411(7) Uani 1.000 C
C7 0.1016(3) 0.0910(2) 0.1711(2) 0.0452(8) Uani 1.000 C
C10 -0.1345(3) 0.1931(2) 0.4079(3) 0.0475(8) Uani 1.000 C
C11 -0.2065(3) 0.1321(3) 0.5191(3) 0.0619(10) Uani 1.000 C
H2 0.20808 0.30517 0.10424 0.0563 Uiso 1.000 H
H3 0.37278 0.35879 -0.05793 0.0630 Uiso 1.000 H
H4 0.47200 0.21653 -0.19568 0.0597 Uiso 1.000 H
H6 0.23464 -0.03779 -0.00722 0.0494 Uiso 1.000 H
H7 0.08647 0.01052 0.18867 0.0543 Uiso 1.000 H
H11A -0.26515 0.18891 0.56810 0.0929 Uiso 1.000 H
H11B -0.12255 0.09726 0.57406 0.0929 Uiso 1.000 H
H11C -0.27842 0.07063 0.48709 0.0929 Uiso 1.000 H

loop_
_atom_type_symbol
_atom_type_description
_atom_type_scat_dispersion_real
_atom_type_scat_dispersion_imag
_atom_type_scat_source
C C 0.0033 0.0016 'International Tables Vol C Tables 4.2.6.8 and 6.1.1.4'
H H 0.0000 0.0000 'International Tables Vol C Tables 4.2.6.8 and 6.1.1.4'
N N 0.0061 0.0033 'International Tables Vol C Tables 4.2.6.8 and 6.1.1.4'
O O 0.0106 0.0060 'International Tables Vol C Tables 4.2.6.8 and 6.1.1.4'

loop_
_geom_angle_atom_site_label_1
_geom_angle_atom_site_label_2
_geom_angle_atom_site_label_3
_geom_angle
_geom_angle_publ_flag
N8 O9 C10 112.18(17) yes
O9 N8 C7 109.66(19) yes
O12 N12 O13 123.1(2) yes
O12 N12 C5 118.2(2) yes
O13 N12 C5 118.7(2) yes
C2 C1 C6 119.1(2) no
C2 C1 C7 121.3(2) no
C6 C1 C7 119.6(2) no
C1 C2 C3 120.4(2) no
C2 C3 C4 121.0(2) no
C3 C4 C5 117.9(2) no
N12 C5 C4 118.8(2) yes
N12 C5 C6 118.2(2) yes
C4 C5 C6 123.1(2) no
C1 C6 C5 118.5(2) no
N8 C7 C1 119.7(2) yes
O9 C10 O10 123.8(3) yes
O9 C10 C11 109.8(2) yes
O10 C10 C11 126.4(3) yes
C1 C2 H2 119.78 no
C3 C2 H2 119.82 no
C2 C3 H3 119.43 no
C4 C3 H3 119.54 no
C3 C4 H4 121.04 no
C5 C4 H4 121.05 no
C1 C6 H6 120.71 no
C5 C6 H6 120.75 no
N8 C7 H7 120.17 no
C1 C7 H7 120.16 no
C10 C11 H11A 109.48 no
C10 C11 H11B 109.47 no
C10 C11 H11C 109.49 no
H11A C11 H11B 109.48 no
H11A C11 H11C 109.45 no
H11B C11 H11C 109.45 no

loop_
_geom_bond_atom_site_label_1
_geom_bond_atom_site_label_2
_geom_bond_distance
_geom_bond_publ_flag
O9 N8 1.429(3) yes
O9 C10 1.363(3) yes
O10 C10 1.180(3) yes
O12 N12 1.212(3) yes
O13 N12 1.215(3) yes
N8 C7 1.256(3) yes
N12 C5 1.471(3) yes
C1 C2 1.403(3) no
C1 C6 1.381(3) no
C1 C7 1.462(3) no
C2 C3 1.370(4) no
C3 C4 1.374(3) no
C4 C5 1.371(3) no
C5 C6 1.381(3) no
C10 C11 1.484(4) no
C2 H2 0.9297 no
C3 H3 0.9304 no
C4 H4 0.9304 no
C6 H6 0.9300 no
C7 H7 0.9300 no
C11 H11A 0.9600 no
C11 H11B 0.9600 no
C11 H11C 0.9602 no

loop_
_geom_contact_atom_site_label_1
_geom_contact_atom_site_label_2
_geom_contact_distance
_geom_contact_site_symmetry_2
_geom_contact_publ_flag
O9 O13 3.193(3) 3_555 no
O10 C7 3.385(3) 2_555 no
O10 N8 2.585(3) . no
O10 C6 3.264(3) 2_555 no
O13 C10 3.203(4) 3_555 no
O13 C4 3.387(3) 2_644 no
O13 O9 3.193(3) 3_555 no
O9 H11B 2.8835 3_556 no
O10 H7 2.5767 2_555 no
O10 H6 2.4128 2_555 no
O12 H11C 2.8279 3_555 no
O12 H3 2.6433 2_644 no
O12 H4 2.4293 . no
O13 H6 2.4240 . no
O13 H11A 2.6998 2_545 no
O13 H4 2.5608 2_644 no
N8 O10 2.585(3) . no
N8 C3 3.368(4) 4_555 no
N12 C6 3.408(3) 3_655 no
N8 H2 2.5451 . no
C2 C4 3.549(3) 4_555 no
C2 C10 3.488(4) 4_554 no
C3 N8 3.368(4) 4_554 no
C4 O13 3.387(3) 2_654 no
C4 C2 3.549(3) 4_554 no
C6 O10 3.264(3) 2_545 no
C6 N12 3.408(3) 3_655 no
C7 O10 3.385(3) 2_545 no
C10 O13 3.203(4) 3_555 no
C10 C2 3.488(4) 4_555 no
H2 N8 2.5451 . no
H3 O12 2.6433 2_654 no
H4 O12 2.4293 . no
H4 O13 2.5608 2_654 no
H6 O13 2.4240 . no
H6 H7 2.4733 . no
H6 O10 2.4128 2_545 no
H7 H6 2.4733 . no
H7 O10 2.5767 2_545 no
H11A O13 2.6998 2_555 no
H11B O9 2.8835 3_556 no
H11C O12 2.8279 3_555 no

loop_
_geom_hbond_atom_site_label_D
_geom_hbond_atom_site_label_H
_geom_hbond_atom_site_label_A
_geom_hbond_site_symmetry_A
_geom_hbond_distance_DH
_geom_hbond_distance_HA
_geom_hbond_distance_DA
_geom_hbond_angle_DHA
_geom_hbond_publ_flag
C4 H4 O13 2_654 0.93 2.56 3.387(3) 148 yes
C6 H6 O10 2_545 0.93 2.41 3.264(3) 152 yes
C7 H7 O10 2_545 0.93 2.58 3.385(3) 146 yes

loop_
_geom_torsion_atom_site_label_1
_geom_torsion_atom_site_label_2
_geom_torsion_atom_site_label_3
_geom_torsion_atom_site_label_4
_geom_torsion
_geom_torsion_publ_flag
C10 O9 N8 C7 -175.8(2) yes
N8 O9 C10 C11 -174.3(2) yes
N8 O9 C10 O10 6.3(4) yes
O9 N8 C7 C1 -176.6(2) yes
O13 N12 C5 C6 -5.5(4) yes
O13 N12 C5 C4 174.4(2) no
O12 N12 C5 C6 174.9(2) no
O12 N12 C5 C4 -5.2(4) no
C6 C1 C2 C3 -0.3(4) no
C7 C1 C2 C3 178.6(2) no
C2 C1 C7 N8 8.9(4) no
C2 C1 C6 C5 0.0(3) no
C6 C1 C7 N8 -172.2(2) no
C7 C1 C6 C5 -178.9(2) no
C1 C2 C3 C4 -0.1(4) no
C2 C3 C4 C5 0.7(4) no
C3 C4 C5 C6 -1.0(4) no
C3 C4 C5 N12 179.1(2) no
C4 C5 C6 C1 0.7(4) no
N12 C5 C6 C1 -179.5(2) no

loop_
_cod_related_entry_id
_cod_related_entry_database
_cod_related_entry_code
1 ChemSpider 7836778
